data_7244435
loop_
_publ_author_name
'Shao, Juan-Juan'
'Ni, Jianling'
'Liang, Yu'
'Li, Guang-Jun'
'Chen, Lizhuang'
'Wang, Fang-Ming'

_publ_section_title
;
 Luminescent MOFs for selective sensing of Ag+ and other ions(Fe(III) and
 Cr(VI))in aqueous solution
;
_journal_name_full CrystEngComm
_journal_paper_doi 10.1039/D2CE00057A
_journal_year 2022
_chemical_formula_moiety '0.25(C144 H128 N24 O32 Zn12)'
_chemical_formula_sum 'C36 H32 N6 O8 Zn3'
_chemical_formula_weight 872.78
_space_group_crystal_system tetragonal
_space_group_IT_number 85
_space_group_name_Hall '-P 4a'
_space_group_name_H-M_alt 'P 4/n :2'
_atom_sites_solution_hydrogens geom
_atom_sites_solution_primary direct
_audit_creation_date 2021-03-24
_audit_creation_method
;
Olex2 1.2
(compiled 2017.03.28 svn.r3405 for OlexSys, GUI svn.r5337)
;
_audit_update_record
;
2021-03-24 deposited with the CCDC.	2022-02-17 downloaded from the CCDC.
;
_cell_angle_alpha 90
_cell_angle_beta 90
_cell_angle_gamma 90
_cell_formula_units_Z 4
_cell_length_a 21.169(6)
_cell_length_b 21.169(6)
_cell_length_c 9.021(3)
_cell_measurement_reflns_used 8795
_cell_measurement_temperature 296(2)
_cell_measurement_theta_max 27.38
_cell_measurement_theta_min 2.64
_cell_volume 4043(2)
_computing_cell_refinement 'SAINT V8.18C (?, 2016)'
_computing_data_reduction 'SAINT V8.18C (?, 2016)'
_computing_molecular_graphics 'Olex2 (Dolomanov et al., 2009)'
_computing_publication_material 'Olex2 (Dolomanov et al., 2009)'
_computing_structure_refinement 'XL (Sheldrick, 2008)'
_computing_structure_solution 'SIR2004 (Burla et al., 2007)'
_diffrn_ambient_temperature 296.15
_diffrn_measured_fraction_theta_full 0.999
_diffrn_measured_fraction_theta_max 0.999
_diffrn_measurement_device_type 'Bruker APEX-II CCD'
_diffrn_measurement_method '\f and \w scans'
_diffrn_radiation_monochromator graphite
_diffrn_radiation_type MoK\a
_diffrn_radiation_wavelength 0.71073
_diffrn_reflns_av_R_equivalents 0.0223
_diffrn_reflns_av_unetI/netI 0.0174
_diffrn_reflns_Laue_measured_fraction_full 0.999
_diffrn_reflns_Laue_measured_fraction_max 0.999
_diffrn_reflns_limit_h_max 24
_diffrn_reflns_limit_h_min -25
_diffrn_reflns_limit_k_max 19
_diffrn_reflns_limit_k_min -24
_diffrn_reflns_limit_l_max 8
_diffrn_reflns_limit_l_min -10
_diffrn_reflns_number 22043
_diffrn_reflns_point_group_measured_fraction_full 0.999
_diffrn_reflns_point_group_measured_fraction_max 0.999
_diffrn_reflns_theta_full 24.995
_diffrn_reflns_theta_max 24.995
_diffrn_reflns_theta_min 1.360
_diffrn_standards_number 0
_exptl_absorpt_coefficient_mu 1.820
_exptl_absorpt_correction_type none
_exptl_crystal_density_diffrn 1.434
_exptl_crystal_description columnar
_exptl_crystal_F_000 1776
_refine_diff_density_max 1.671
_refine_diff_density_min -1.472
_refine_diff_density_rms 0.120
_refine_ls_extinction_method none
_refine_ls_goodness_of_fit_ref 1.130
_refine_ls_hydrogen_treatment constr
_refine_ls_matrix_type full
_refine_ls_number_parameters 244
_refine_ls_number_reflns 3566
_refine_ls_number_restraints 93
_refine_ls_restrained_S_all 1.173
_refine_ls_R_factor_all 0.0700
_refine_ls_R_factor_gt 0.0658
_refine_ls_shift/su_max 0.001
_refine_ls_shift/su_mean 0.000
_refine_ls_structure_factor_coef Fsqd
_refine_ls_weighting_details 'w=1/[\s^2^(Fo^2^)+(0.0557P)^2^+34.7652P] where P=(Fo^2^+2Fc^2^)/3'
_refine_ls_weighting_scheme calc
_refine_ls_wR_factor_gt 0.1629
_refine_ls_wR_factor_ref 0.1657
_reflns_Friedel_coverage 0.000
_reflns_number_gt 3292
_reflns_number_total 3566
_reflns_threshold_expression 'I > 2\s(I)'
_cod_data_source_file d2ce00057a2.cif
_cod_data_source_block 1_sq_sq
_cod_original_cell_volume 4043(3)
_cod_original_sg_symbol_H-M 'P 4/n'
_cod_database_code 7244435
_shelx_shelxl_version_number 2016/6
_shelx_space_group_comment
;
The symmetry employed for this shelxl refinement is uniquely defined
by the following loop, which should always be used as a source of
symmetry information in preference to the above space-group names.
They are only intended as comments.
;
_olex2_refinement_description
;
1. Fixed Uiso
 At 1.2 times of:
  All C(H) groups
 At 1.5 times of:
  All C(H,H,H) groups
2. Rigid bond restraints
 C2, C7, C8, C9, C10
 with sigma for 1-2 distances of 0.005 and sigma for 1-3 distances of 0.001
 C1, C2, C3, C4, C5, C6, C7, C8, C9, C10, C11, C12, C13, C14, C15, C16, C17, C18
 with sigma for 1-2 distances of 0.005 and sigma for 1-3 distances of 0.01
3. Uiso/Uaniso restraints and constraints
C2 \\sim C7 \\sim C8 \\sim C9 \\sim C10: within 2A with sigma of 0.02 and sigma
for terminal atoms of 0.04
Uanis(C2) \\sim Ueq, Uanis(C7) \\sim Ueq, Uanis(C8) \\sim Ueq, Uanis(C9) \\sim
Ueq, Uanis(C10) \\sim Ueq: with sigma of 0.001 and sigma for terminal atoms of
0.002
4.a Aromatic/amide H refined with riding coordinates:
 C1(H1), C3(H3), C4(H4), C12(H12), C13(H13), C14(H14), C15(H15)
4.b Idealised Me refined as rotating group:
 C8(H8A,H8B,H8C), C9(H9A,H9B,H9C), C10(H10A,H10B,H10C)
;
_olex2_submission_special_instructions 'No special instructions were received'

loop_
_space_group_symop_operation_xyz
'x, y, z'
'-y+1/2, x, z'
'-x+1/2, -y+1/2, z'
'y, -x+1/2, z'
'-x, -y, -z'
'y-1/2, -x, -z'
'x-1/2, y-1/2, -z'
'-y, x-1/2, -z'

loop_
_atom_site_label
_atom_site_type_symbol
_atom_site_fract_x
_atom_site_fract_y
_atom_site_fract_z
_atom_site_U_iso_or_equiv
_atom_site_adp_type
_atom_site_occupancy
_atom_site_site_symmetry_order
_atom_site_calc_flag
_atom_site_refinement_flags_posn
_atom_site_refinement_flags_adp
_atom_site_refinement_flags_occupancy
_atom_site_disorder_assembly
_atom_site_disorder_group
Zn1 Zn 0.04231(3) 0.45438(3) 0.14881(7) 0.0223(2) Uani 1 1 d . . . . .
Zn2 Zn 0.000000 0.500000 0.500000 0.0211(2) Uani 1 2 d S T P . .
C1 C -0.0068(3) 0.2503(3) 0.3259(7) 0.0295(13) Uani 1 1 d . U . . .
H1 H 0.011212 0.253852 0.232184 0.035 Uiso 1 1 calc R . . . .
C2 C -0.0625(5) 0.2388(5) 0.6094(12) 0.0670(15) Uani 1 1 d . U . . .
C3 C -0.0417(3) 0.1864(3) 0.5316(8) 0.0380(15) Uani 1 1 d . U . . .
H3 H -0.045798 0.146608 0.574320 0.046 Uiso 1 1 calc R . . . .
C4 C -0.0541(3) 0.2975(3) 0.5419(7) 0.0355(14) Uani 1 1 d . U . . .
H4 H -0.067563 0.333707 0.591280 0.043 Uiso 1 1 calc R . . . .
C5 C -0.0261(3) 0.3036(3) 0.4024(7) 0.0278(12) Uani 1 1 d . U . . .
C6 C -0.0147(3) 0.1914(3) 0.3916(7) 0.0308(13) Uani 1 1 d . U . . .
C7 C -0.0924(5) 0.2324(5) 0.7626(11) 0.0654(18) Uani 1 1 d . U . . .
C8 C -0.0923(6) 0.2920(6) 0.8469(13) 0.0884(18) Uani 1 1 d . U . . .
H8A H -0.050102 0.308606 0.850770 0.133 Uiso 1 1 calc GR . . . .
H8B H -0.107178 0.284336 0.945725 0.133 Uiso 1 1 calc GR . . . .
H8C H -0.119504 0.322001 0.798929 0.133 Uiso 1 1 calc GR . . . .
C9 C -0.1573(5) 0.2034(6) 0.7435(14) 0.0877(17) Uani 1 1 d . U . . .
H9A H -0.185523 0.234145 0.701989 0.131 Uiso 1 1 calc GR . . . .
H9B H -0.173026 0.189906 0.838228 0.131 Uiso 1 1 calc GR . . . .
H9C H -0.154527 0.167653 0.678270 0.131 Uiso 1 1 calc GR . . . .
C10 C -0.0624(6) 0.1819(6) 0.8506(13) 0.0902(18) Uani 1 1 d . U . . .
H10A H -0.054212 0.146139 0.788055 0.135 Uiso 1 1 calc GR . . . .
H10B H -0.090087 0.169636 0.929725 0.135 Uiso 1 1 calc GR . . . .
H10C H -0.023308 0.197109 0.891174 0.135 Uiso 1 1 calc GR . . . .
C11 C 0.0711(3) 0.3989(3) -0.2899(7) 0.0272(12) Uani 1 1 d . U . . .
C12 C 0.0998(3) 0.3570(3) -0.3910(8) 0.0393(16) Uani 1 1 d . U . . .
H12 H 0.098282 0.363960 -0.492685 0.047 Uiso 1 1 calc R . . . .
C13 C 0.1057(4) 0.3352(3) -0.0788(8) 0.0440(17) Uani 1 1 d . U . . .
H13 H 0.107949 0.328002 0.022763 0.053 Uiso 1 1 calc R . . . .
C14 C 0.1319(4) 0.2949(4) -0.1782(9) 0.054(2) Uani 1 1 d . U . . .
H14 H 0.152118 0.258745 -0.143528 0.064 Uiso 1 1 calc R . . . .
C15 C 0.1296(4) 0.3059(4) -0.3327(9) 0.0491(19) Uani 1 1 d . U . . .
H15 H 0.149147 0.277354 -0.396277 0.059 Uiso 1 1 calc R . . . .
C16 C 0.0749(3) 0.3886(3) -0.1374(7) 0.0288(13) Uani 1 1 d . U . . .
C17 C -0.0133(3) 0.3680(3) 0.3447(7) 0.0288(13) Uani 1 1 d . U . . .
C18 C 0.1332(3) 0.4917(3) 0.3157(7) 0.0278(13) Uani 1 1 d . U . . .
N1 N 0.0427(2) 0.4359(2) -0.0710(5) 0.0268(11) Uani 1 1 d . . . . .
N2 N 0.0200(2) 0.4730(2) -0.1777(5) 0.0220(10) Uani 1 1 d . . . . .
N3 N 0.0357(2) 0.4516(2) -0.3107(5) 0.0258(11) Uani 1 1 d . . . . .
O1 O -0.0338(2) 0.41486(18) 0.4131(5) 0.0303(10) Uani 1 1 d . . . . .
O2 O 0.0193(2) 0.3718(2) 0.2254(5) 0.0363(11) Uani 1 1 d . . . . .
O3 O 0.0829(2) 0.4857(2) 0.3866(5) 0.0393(11) Uani 1 1 d . . . . .
O4 O 0.1341(2) 0.4774(3) 0.1802(5) 0.0429(12) Uani 1 1 d . . . . .

loop_
_atom_site_aniso_label
_atom_site_aniso_U_11
_atom_site_aniso_U_22
_atom_site_aniso_U_33
_atom_site_aniso_U_23
_atom_site_aniso_U_13
_atom_site_aniso_U_12
Zn1 0.0268(4) 0.0238(4) 0.0162(4) -0.0001(3) 0.0001(3) 0.0004(3)
Zn2 0.0247(5) 0.0238(5) 0.0148(4) -0.0012(4) 0.0026(4) 0.0012(4)
C1 0.041(4) 0.027(3) 0.020(3) 0.000(2) 0.006(3) -0.001(3)
C2 0.0671(17) 0.0648(17) 0.0690(16) -0.0012(9) -0.0014(10) 0.0005(10)
C3 0.052(4) 0.031(3) 0.031(3) 0.007(3) 0.006(3) -0.011(3)
C4 0.039(4) 0.035(3) 0.032(3) -0.012(2) 0.009(3) -0.002(3)
C5 0.031(3) 0.026(3) 0.026(3) -0.003(2) 0.003(2) -0.001(2)
C6 0.041(4) 0.027(3) 0.025(3) 0.002(2) -0.001(3) -0.007(3)
C7 0.066(2) 0.065(2) 0.065(2) 0.0001(10) 0.0020(10) -0.0001(10)
C8 0.095(3) 0.089(2) 0.081(2) -0.0111(18) 0.0096(18) 0.0008(16)
C9 0.0823(19) 0.093(3) 0.087(3) 0.0025(18) 0.0101(14) -0.0078(17)
C10 0.098(2) 0.092(2) 0.081(2) 0.0133(18) 0.0032(18) 0.0040(19)
C11 0.030(3) 0.027(3) 0.024(3) -0.002(2) -0.002(2) 0.002(2)
C12 0.048(4) 0.045(4) 0.026(3) -0.007(3) 0.001(3) 0.011(3)
C13 0.062(5) 0.040(4) 0.030(3) 0.006(3) -0.004(3) 0.018(3)
C14 0.073(6) 0.039(4) 0.048(4) 0.003(3) 0.001(4) 0.027(4)
C15 0.060(5) 0.043(4) 0.045(4) -0.013(3) 0.001(4) 0.020(3)
C16 0.033(3) 0.029(3) 0.024(3) -0.001(2) 0.000(3) 0.006(2)
C17 0.035(3) 0.027(3) 0.024(3) -0.002(2) -0.001(3) -0.002(3)
C18 0.022(3) 0.035(3) 0.026(3) -0.002(3) -0.001(2) 0.002(2)
N1 0.034(3) 0.026(3) 0.020(3) 0.002(2) -0.001(2) 0.002(2)
N2 0.026(2) 0.023(2) 0.017(2) 0.0023(19) -0.0013(19) 0.005(2)
N3 0.036(3) 0.024(3) 0.019(2) -0.004(2) 0.002(2) 0.006(2)
O1 0.035(2) 0.019(2) 0.037(2) -0.0066(19) 0.005(2) -0.0024(17)
O2 0.061(3) 0.022(2) 0.026(2) 0.0021(18) 0.011(2) 0.000(2)
O3 0.028(2) 0.051(3) 0.039(3) -0.009(2) 0.010(2) -0.006(2)
O4 0.032(2) 0.075(4) 0.022(2) -0.007(2) 0.0013(19) -0.009(2)

loop_
_atom_type_symbol
_atom_type_description
_atom_type_scat_dispersion_real
_atom_type_scat_dispersion_imag
_atom_type_scat_source
C C 0.0033 0.0016 'International Tables Vol C Tables 4.2.6.8 and 6.1.1.4'
H H 0.0000 0.0000 'International Tables Vol C Tables 4.2.6.8 and 6.1.1.4'
N N 0.0061 0.0033 'International Tables Vol C Tables 4.2.6.8 and 6.1.1.4'
O O 0.0106 0.0060 'International Tables Vol C Tables 4.2.6.8 and 6.1.1.4'
Zn Zn 0.2839 1.4301 'International Tables Vol C Tables 4.2.6.8 and 6.1.1.4'

loop_
_geom_angle_atom_site_label_1
_geom_angle_atom_site_label_2
_geom_angle_atom_site_label_3
_geom_angle
_geom_angle_site_symmetry_1
_geom_angle_site_symmetry_3
_geom_angle_publ_flag
N1 Zn1 N2 105.85(19) . 5_565 ?
N1 Zn1 O3 158.03(18) . . ?
N1 Zn1 O4 100.40(19) . . ?
N2 Zn1 O3 84.81(17) 5_565 . ?
O2 Zn1 N1 100.14(19) . . ?
O2 Zn1 N2 118.1(2) . 5_565 ?
O2 Zn1 O3 91.16(18) . . ?
O2 Zn1 O4 114.1(2) . . ?
O4 Zn1 N2 114.9(2) . 5_565 ?
O4 Zn1 O3 57.66(16) . . ?
N3 Zn2 N3 180.0 1_556 5_565 ?
O1 Zn2 N3 90.46(18) 5_566 5_565 ?
O1 Zn2 N3 89.54(18) . 5_565 ?
O1 Zn2 N3 90.46(18) . 1_556 ?
O1 Zn2 N3 89.54(18) 5_566 1_556 ?
O1 Zn2 O1 180.0 . 5_566 ?
O3 Zn2 N3 88.6(2) . 5_565 ?
O3 Zn2 N3 91.4(2) 5_566 5_565 ?
O3 Zn2 N3 91.4(2) . 1_556 ?
O3 Zn2 N3 88.6(2) 5_566 1_556 ?
O3 Zn2 O1 91.21(18) . 5_566 ?
O3 Zn2 O1 88.78(18) . . ?
O3 Zn2 O1 88.78(18) 5_566 5_566 ?
O3 Zn2 O1 91.22(18) 5_566 . ?
O3 Zn2 O3 180.0 5_566 . ?
C5 C1 C6 118.8(6) . . ?
C3 C2 C4 116.9(8) . . ?
C3 C2 C7 121.4(8) . . ?
C4 C2 C7 121.7(8) . . ?
C2 C3 C6 122.0(7) . . ?
C2 C4 C5 121.8(7) . . ?
C1 C5 C4 120.1(6) . . ?
C1 C5 C17 121.3(5) . . ?
C4 C5 C17 118.5(5) . . ?
C1 C6 C18 120.3(6) . 2 ?
C3 C6 C1 120.4(6) . . ?
C3 C6 C18 119.2(6) . 2 ?
C8 C7 C2 113.0(9) . . ?
C8 C7 C9 114.0(9) . . ?
C8 C7 C10 110.1(10) . . ?
C9 C7 C2 108.0(9) . . ?
C10 C7 C2 111.9(9) . . ?
C10 C7 C9 99.1(9) . . ?
C16 C11 C12 121.0(6) . . ?
N3 C11 C12 131.7(6) . . ?
N3 C11 C16 107.3(5) . . ?
C15 C12 C11 116.8(6) . . ?
C14 C13 C16 116.5(7) . . ?
C13 C14 C15 122.2(7) . . ?
C12 C15 C14 121.9(7) . . ?
C11 C16 C13 121.5(6) . . ?
N1 C16 C11 107.0(5) . . ?
N1 C16 C13 131.5(6) . . ?
O1 C17 C5 119.6(5) . . ?
O1 C17 O2 123.7(6) . . ?
O2 C17 C5 116.8(5) . . ?
O3 C18 C6 120.1(6) . 4 ?
O3 C18 O4 119.0(6) . . ?
O4 C18 C6 120.9(5) . 4 ?
C16 N1 Zn1 125.4(4) . . ?
N2 N1 Zn1 126.4(4) . . ?
N2 N1 C16 107.4(5) . . ?
N1 N2 Zn1 125.8(4) . 5_565 ?
N3 N2 Zn1 122.3(4) . 5_565 ?
N3 N2 N1 111.3(4) . . ?
C11 N3 Zn2 134.6(4) . 1_554 ?
N2 N3 Zn2 118.2(3) . 1_554 ?
N2 N3 C11 107.1(5) . . ?
C17 O1 Zn2 138.8(4) . . ?
C17 O2 Zn1 119.4(4) . . ?
Zn2 O3 Zn1 100.32(18) . . ?
C18 O3 Zn1 82.9(4) . . ?
C18 O3 Zn2 165.6(5) . . ?
C18 O4 Zn1 100.4(4) . . ?

loop_
_geom_bond_atom_site_label_1
_geom_bond_atom_site_label_2
_geom_bond_distance
_geom_bond_site_symmetry_2
_geom_bond_publ_flag
Zn1 N1 2.021(5) . ?
Zn1 N2 2.043(5) 5_565 ?
Zn1 O2 1.942(4) . ?
Zn1 O3 2.405(5) . ?
Zn1 O4 2.023(5) . ?
Zn2 N3 2.130(5) 1_556 ?
Zn2 N3 2.130(5) 5_565 ?
Zn2 O1 2.092(4) . ?
Zn2 O1 2.092(4) 5_566 ?
Zn2 O3 2.054(4) . ?
Zn2 O3 2.054(4) 5_566 ?
C1 C5 1.384(8) . ?
C1 C6 1.391(9) . ?
C2 C3 1.385(12) . ?
C2 C4 1.396(12) . ?
C2 C7 1.526(14) . ?
C3 C6 1.389(9) . ?
C4 C5 1.397(9) . ?
C5 C17 1.486(8) . ?
C6 C18 1.490(9) 2 ?
C7 C8 1.473(14) . ?
C7 C9 1.516(14) . ?
C7 C10 1.475(14) . ?
C11 C12 1.410(9) . ?
C11 C16 1.395(9) . ?
C11 N3 1.357(8) . ?
C12 C15 1.359(10) . ?
C13 C14 1.358(10) . ?
C13 C16 1.408(9) . ?
C14 C15 1.414(11) . ?
C16 N1 1.351(8) . ?
C17 O1 1.246(7) . ?
C17 O2 1.280(8) . ?
C18 O3 1.249(7) . ?
C18 O4 1.259(8) . ?
N1 N2 1.331(7) . ?
N2 N3 1.324(7) . ?
